data_2215581
loop_
_publ_author_name
'Muir, Kathleen J.'
'McQuillan, Geoffrey P.'
'Harrison, William T. A.'

_publ_section_title
;
 Tricarbonyl-1,10-phenanthroline(triphenylphosphine)molybdenum(0)
;
_journal_coeditor_code LH2494
_journal_issue 10
_journal_name_full 'Acta Crystallographica Section E'
_journal_page_first m2492
_journal_page_last m2492
_journal_paper_doi 10.1107/S1600536807043176
_journal_volume 63
_journal_year 2007
_chemical_formula_iupac '[Mo (C O)3 (C18 H15 P) (C12 H8 N2)]'
_chemical_formula_moiety 'C33 H23 Mo N2 O3 P'
_chemical_formula_sum 'C33 H23 Mo N2 O3 P'
_chemical_formula_weight 622.44
_chemical_name_systematic
;
Tricarbonyl-1,10-phenanthroline(triphenylphosphine)molybdenum(0)
;
_space_group_IT_number 2
_symmetry_cell_setting triclinic
_symmetry_space_group_name_Hall '-P 1'
_symmetry_space_group_name_H-M 'P -1'
_atom_sites_solution_hydrogens geom
_atom_sites_solution_primary direct
_atom_sites_solution_secondary difmap
_audit_creation_method SHELXL-97
_cell_angle_alpha 77.7800(10)
_cell_angle_beta 87.9790(10)
_cell_angle_gamma 70.7230(10)
_cell_formula_units_Z 2
_cell_length_a 8.5179(4)
_cell_length_b 9.6376(4)
_cell_length_c 18.4119(7)
_cell_measurement_reflns_used 6139
_cell_measurement_temperature 293(2)
_cell_measurement_theta_max 29.98
_cell_measurement_theta_min 2.27
_cell_volume 1393.42(10)
_computing_cell_refinement 'SAINT (Bruker, 1999)'
_computing_data_collection 'SMART (Bruker, 1999)'
_computing_data_reduction 'SAINT (Bruker, 1999)'
_computing_molecular_graphics 'ORTEP-3 (Farrugia, 1997)'
_computing_publication_material 'SHELXL97 (Sheldrick, 1997)'
_computing_structure_refinement 'SHELXL97 (Sheldrick, 1997)'
_computing_structure_solution 'SHELXS97 (Sheldrick, 1997)'
_diffrn_ambient_temperature 293(2)
_diffrn_measured_fraction_theta_full 0.993
_diffrn_measured_fraction_theta_max 0.973
_diffrn_measurement_device_type 'Bruker SMART 1000 CCD'
_diffrn_measurement_method \w
_diffrn_radiation_monochromator graphite
_diffrn_radiation_source 'fine-focus sealed tube'
_diffrn_radiation_type MoK\a
_diffrn_radiation_wavelength 0.71073
_diffrn_reflns_av_R_equivalents 0.0150
_diffrn_reflns_av_sigmaI/netI 0.0369
_diffrn_reflns_limit_h_max 11
_diffrn_reflns_limit_h_min -11
_diffrn_reflns_limit_k_max 13
_diffrn_reflns_limit_k_min -10
_diffrn_reflns_limit_l_max 25
_diffrn_reflns_limit_l_min -25
_diffrn_reflns_number 12111
_diffrn_reflns_theta_full 30.01
_diffrn_reflns_theta_max 30.01
_diffrn_reflns_theta_min 2.27
_diffrn_standards_decay_% 0
_exptl_absorpt_coefficient_mu 0.566
_exptl_absorpt_correction_T_max 0.946
_exptl_absorpt_correction_T_min 0.835
_exptl_absorpt_correction_type multi-scan
_exptl_absorpt_process_details '(SADABS; Bruker, 1999)'
_exptl_crystal_colour black
_exptl_crystal_density_diffrn 1.484
_exptl_crystal_density_method 'not measured'
_exptl_crystal_description slab
_exptl_crystal_F_000 632
_exptl_crystal_size_max 0.35
_exptl_crystal_size_mid 0.26
_exptl_crystal_size_min 0.11
_refine_diff_density_max 0.631
_refine_diff_density_min -0.304
_refine_ls_extinction_method none
_refine_ls_goodness_of_fit_ref 0.954
_refine_ls_hydrogen_treatment constr
_refine_ls_matrix_type full
_refine_ls_number_parameters 361
_refine_ls_number_reflns 7912
_refine_ls_number_restraints 0
_refine_ls_restrained_S_all 0.954
_refine_ls_R_factor_all 0.0397
_refine_ls_R_factor_gt 0.0290
_refine_ls_shift/su_max 0.001
_refine_ls_shift/su_mean 0.000
_refine_ls_structure_factor_coef Fsqd
_refine_ls_weighting_details 'calc w=1/[\s^2^(Fo^2^)+(0.0360P)^2^] where P=(Fo^2^+2Fc^2^)/3'
_refine_ls_weighting_scheme calc
_refine_ls_wR_factor_gt 0.0646
_refine_ls_wR_factor_ref 0.0678
_reflns_number_gt 6552
_reflns_number_total 7912
_reflns_threshold_expression I>2\s(I)
_cod_data_source_file lh2494.cif
_cod_data_source_block I
_cod_database_code 2215581
_cod_database_fobs_code 2215581

loop_
_symmetry_equiv_pos_as_xyz
'x, y, z'
'-x, -y, -z'

loop_
_atom_site_type_symbol
_atom_site_label
_atom_site_fract_x
_atom_site_fract_y
_atom_site_fract_z
_atom_site_U_iso_or_equiv
_atom_site_adp_type
_atom_site_calc_flag
_atom_site_refinement_flags
_atom_site_occupancy
Mo Mo1 0.182959(18) -0.028421(15) 0.334120(8) 0.02732(5) Uani d . 1
C C1 0.1241(2) -0.11580(19) 0.43305(10) 0.0338(4) Uani d . 1
C C2 0.3428(3) -0.2261(2) 0.33681(12) 0.0483(5) Uani d . 1
C C3 0.0106(3) -0.0987(2) 0.30575(10) 0.0417(4) Uani d . 1
O O1 0.0855(2) -0.17694(17) 0.48803(8) 0.0563(4) Uani d . 1
O O2 0.4411(2) -0.34549(18) 0.34323(14) 0.0988(7) Uani d . 1
O O3 -0.0968(2) -0.1451(2) 0.29626(10) 0.0769(6) Uani d . 1
P P1 0.25368(6) 0.07815(5) 0.20004(2) 0.03263(10) Uani d . 1
C C4 -0.1324(2) 0.2719(2) 0.32076(11) 0.0409(4) Uani d . 1
H H4 -0.1858 0.2202 0.2989 0.049 Uiso calc R 1
C C5 -0.2236(3) 0.4158(2) 0.33039(13) 0.0560(6) Uani d . 1
H H5 -0.3350 0.4586 0.3146 0.067 Uiso calc R 1
C C6 -0.1495(3) 0.4932(2) 0.36277(13) 0.0565(6) Uani d . 1
H H6 -0.2102 0.5888 0.3699 0.068 Uiso calc R 1
C C7 0.0191(3) 0.4286(2) 0.38543(11) 0.0465(5) Uani d . 1
C C8 0.1042(2) 0.28319(18) 0.37319(9) 0.0341(4) Uani d . 1
C C9 0.2773(2) 0.2132(2) 0.39245(9) 0.0356(4) Uani d . 1
C C10 0.3628(3) 0.2892(2) 0.42524(11) 0.0483(5) Uani d . 1
C C11 0.5331(3) 0.2177(3) 0.44151(12) 0.0617(7) Uani d . 1
H H11 0.5935 0.2640 0.4632 0.074 Uiso calc R 1
C C12 0.6104(3) 0.0801(3) 0.42563(12) 0.0586(6) Uani d . 1
H H12 0.7240 0.0324 0.4358 0.070 Uiso calc R 1
C C13 0.5168(2) 0.0108(2) 0.39374(11) 0.0458(5) Uani d . 1
H H13 0.5709 -0.0837 0.3836 0.055 Uiso calc R 1
C C14 0.1082(4) 0.5014(3) 0.41967(13) 0.0616(6) Uani d . 1
H H14 0.0528 0.5967 0.4285 0.074 Uiso calc R 1
C C15 0.2699(4) 0.4352(3) 0.43927(13) 0.0639(7) Uani d . 1
H H15 0.3237 0.4847 0.4625 0.077 Uiso calc R 1
C C16 0.4248(2) -0.0531(2) 0.15991(10) 0.0363(4) Uani d . 1
C C17 0.5718(2) -0.1331(2) 0.20295(11) 0.0457(5) Uani d . 1
H H17 0.5813 -0.1162 0.2503 0.055 Uiso calc R 1
C C18 0.7025(3) -0.2362(3) 0.17655(12) 0.0535(5) Uani d . 1
H H18 0.8000 -0.2863 0.2055 0.064 Uiso calc R 1
C C19 0.6887(3) -0.2653(3) 0.10715(13) 0.0569(6) Uani d . 1
H H19 0.7755 -0.3369 0.0898 0.068 Uiso calc R 1
C C20 0.5452(3) -0.1874(3) 0.06374(12) 0.0569(6) Uani d . 1
H H20 0.5363 -0.2054 0.0167 0.068 Uiso calc R 1
C C21 0.4150(3) -0.0829(2) 0.08978(11) 0.0462(5) Uani d . 1
H H21 0.3190 -0.0314 0.0599 0.055 Uiso calc R 1
C C22 0.0873(2) 0.1417(2) 0.12703(10) 0.0371(4) Uani d . 1
C C23 -0.0135(3) 0.0546(2) 0.12557(11) 0.0500(5) Uani d . 1
H H23 0.0013 -0.0320 0.1622 0.060 Uiso calc R 1
C C24 -0.1362(3) 0.0959(3) 0.06987(12) 0.0617(6) Uani d . 1
H H24 -0.2015 0.0356 0.0689 0.074 Uiso calc R 1
C C25 -0.1617(3) 0.2246(3) 0.01642(13) 0.0614(6) Uani d . 1
H H25 -0.2463 0.2534 -0.0199 0.074 Uiso calc R 1
C C26 -0.0620(3) 0.3109(3) 0.01664(13) 0.0671(7) Uani d . 1
H H26 -0.0776 0.3974 -0.0201 0.081 Uiso calc R 1
C C27 0.0625(3) 0.2694(2) 0.07173(12) 0.0552(6) Uani d . 1
H H27 0.1299 0.3283 0.0713 0.066 Uiso calc R 1
C C28 0.3183(3) 0.2461(2) 0.19056(10) 0.0397(4) Uani d . 1
C C29 0.2019(3) 0.3773(2) 0.20503(11) 0.0495(5) Uani d . 1
H H29 0.0940 0.3794 0.2163 0.059 Uiso calc R 1
C C30 0.2460(4) 0.5050(3) 0.20269(13) 0.0658(7) Uani d . 1
H H30 0.1678 0.5915 0.2129 0.079 Uiso calc R 1
C C31 0.4042(4) 0.5037(3) 0.18538(15) 0.0754(8) Uani d . 1
H H31 0.4334 0.5891 0.1838 0.091 Uiso calc R 1
C C32 0.5193(4) 0.3760(3) 0.17038(17) 0.0797(8) Uani d . 1
H H32 0.6264 0.3754 0.1583 0.096 Uiso calc R 1
C C33 0.4770(3) 0.2459(3) 0.17305(14) 0.0604(6) Uani d . 1
H H33 0.5561 0.1597 0.1630 0.072 Uiso calc R 1
N N1 0.35406(18) 0.07416(16) 0.37739(8) 0.0339(3) Uani d . 1
N N2 0.02783(17) 0.20492(15) 0.34142(8) 0.0314(3) Uani d . 1

loop_
_atom_site_aniso_label
_atom_site_aniso_U_11
_atom_site_aniso_U_22
_atom_site_aniso_U_33
_atom_site_aniso_U_12
_atom_site_aniso_U_13
_atom_site_aniso_U_23
Mo1 0.02579(7) 0.02575(7) 0.02999(7) -0.00736(5) 0.00105(5) -0.00686(5)
C1 0.0333(9) 0.0311(9) 0.0374(9) -0.0099(7) -0.0007(7) -0.0092(7)
C2 0.0411(11) 0.0354(10) 0.0634(13) -0.0091(8) 0.0159(9) -0.0079(9)
C3 0.0471(11) 0.0447(11) 0.0368(9) -0.0210(9) -0.0025(8) -0.0061(8)
O1 0.0755(11) 0.0585(9) 0.0408(8) -0.0333(8) 0.0109(7) -0.0066(7)
O2 0.0744(13) 0.0388(10) 0.155(2) 0.0073(8) 0.0483(13) -0.0085(11)
O3 0.0799(13) 0.1001(14) 0.0739(12) -0.0637(12) -0.0134(10) -0.0101(10)
P1 0.0331(2) 0.0361(2) 0.0309(2) -0.01468(18) 0.00072(17) -0.00656(18)
C4 0.0322(9) 0.0352(9) 0.0498(11) -0.0053(7) 0.0011(8) -0.0066(8)
C5 0.0441(12) 0.0420(12) 0.0666(14) 0.0031(9) 0.0037(10) -0.0074(10)
C6 0.0643(15) 0.0306(10) 0.0620(14) -0.0002(9) 0.0122(11) -0.0099(9)
C7 0.0686(14) 0.0304(9) 0.0411(10) -0.0174(9) 0.0122(10) -0.0089(8)
C8 0.0445(10) 0.0279(8) 0.0313(8) -0.0144(7) 0.0065(7) -0.0061(6)
C9 0.0437(10) 0.0385(9) 0.0299(8) -0.0218(8) 0.0019(7) -0.0057(7)
C10 0.0642(14) 0.0552(12) 0.0393(10) -0.0386(11) 0.0007(9) -0.0088(9)
C11 0.0700(17) 0.0840(18) 0.0513(13) -0.0525(15) -0.0044(11) -0.0127(12)
C12 0.0388(12) 0.0898(18) 0.0516(13) -0.0317(12) -0.0075(10) -0.0062(12)
C13 0.0334(10) 0.0623(13) 0.0408(10) -0.0166(9) -0.0018(8) -0.0073(9)
C14 0.098(2) 0.0388(12) 0.0598(14) -0.0322(12) 0.0120(13) -0.0201(10)
C15 0.104(2) 0.0557(14) 0.0555(14) -0.0526(15) 0.0049(14) -0.0204(11)
C16 0.0338(9) 0.0425(10) 0.0366(9) -0.0184(8) 0.0059(7) -0.0086(7)
C17 0.0380(11) 0.0622(13) 0.0377(10) -0.0164(9) 0.0031(8) -0.0127(9)
C18 0.0363(11) 0.0648(14) 0.0537(13) -0.0115(9) 0.0047(9) -0.0097(10)
C19 0.0478(13) 0.0612(14) 0.0623(14) -0.0143(10) 0.0175(11) -0.0229(11)
C20 0.0595(15) 0.0702(15) 0.0460(12) -0.0197(12) 0.0117(10) -0.0274(11)
C21 0.0482(12) 0.0553(12) 0.0371(10) -0.0177(10) 0.0018(8) -0.0131(9)
C22 0.0352(10) 0.0430(10) 0.0331(9) -0.0142(8) -0.0003(7) -0.0059(7)
C23 0.0584(14) 0.0593(13) 0.0389(10) -0.0318(11) -0.0049(9) -0.0031(9)
C24 0.0593(15) 0.0878(18) 0.0500(13) -0.0416(14) -0.0090(11) -0.0102(12)
C25 0.0494(14) 0.0791(17) 0.0519(13) -0.0184(12) -0.0175(10) -0.0069(12)
C26 0.0755(18) 0.0570(14) 0.0594(14) -0.0207(12) -0.0278(13) 0.0106(11)
C27 0.0574(14) 0.0531(13) 0.0543(13) -0.0255(10) -0.0145(11) 0.0049(10)
C28 0.0496(11) 0.0428(10) 0.0330(9) -0.0250(9) 0.0003(8) -0.0056(7)
C29 0.0644(14) 0.0451(11) 0.0436(11) -0.0267(10) 0.0081(10) -0.0066(9)
C30 0.101(2) 0.0432(12) 0.0599(14) -0.0341(13) 0.0065(13) -0.0087(10)
C31 0.103(2) 0.0654(17) 0.0790(18) -0.0579(17) 0.0007(16) -0.0122(14)
C32 0.0749(19) 0.088(2) 0.099(2) -0.0591(17) 0.0076(16) -0.0172(17)
C33 0.0570(15) 0.0611(14) 0.0736(16) -0.0326(12) 0.0038(12) -0.0159(12)
N1 0.0314(8) 0.0402(8) 0.0312(7) -0.0145(6) 0.0001(6) -0.0053(6)
N2 0.0310(7) 0.0266(7) 0.0340(7) -0.0074(5) 0.0034(6) -0.0049(5)

loop_
_atom_type_symbol
_atom_type_description
_atom_type_scat_dispersion_real
_atom_type_scat_dispersion_imag
_atom_type_scat_source
C C 0.0033 0.0016 'International Tables Vol C Tables 4.2.6.8 and 6.1.1.4'
N N 0.0061 0.0033 'International Tables Vol C Tables 4.2.6.8 and 6.1.1.4'
O O 0.0106 0.0060 'International Tables Vol C Tables 4.2.6.8 and 6.1.1.4'
P P 0.1023 0.0942 'International Tables Vol C Tables 4.2.6.8 and 6.1.1.4'
Mo Mo -1.6832 0.6857 'International Tables Vol C Tables 4.2.6.8 and 6.1.1.4'
H H 0.0000 0.0000 'International Tables Vol C Tables 4.2.6.8 and 6.1.1.4'

loop_
_geom_angle_atom_site_label_1
_geom_angle_atom_site_label_2
_geom_angle_atom_site_label_3
_geom_angle
C2 Mo1 C3 89.07(9)
C2 Mo1 C1 85.59(8)
C3 Mo1 C1 80.56(7)
C2 Mo1 N2 171.18(7)
C3 Mo1 N2 99.32(7)
C1 Mo1 N2 93.09(6)
C2 Mo1 N1 97.92(7)
C3 Mo1 N1 171.27(7)
C1 Mo1 N1 94.70(6)
N2 Mo1 N1 73.48(5)
C2 Mo1 P1 93.28(6)
C3 Mo1 P1 96.47(6)
C1 Mo1 P1 176.82(5)
N2 Mo1 P1 88.48(4)
N1 Mo1 P1 88.40(4)
O1 C1 Mo1 173.32(15)
O2 C2 Mo1 175.6(2)
O3 C3 Mo1 173.06(17)
C16 P1 C22 102.43(8)
C16 P1 C28 103.58(9)
C22 P1 C28 101.84(8)
C16 P1 Mo1 114.85(6)
C22 P1 Mo1 117.58(6)
C28 P1 Mo1 114.60(6)
N2 C4 C5 123.04(18)
N2 C4 H4 118.5
C5 C4 H4 118.5
C6 C5 C4 119.8(2)
C6 C5 H5 120.1
C4 C5 H5 120.1
C5 C6 C7 119.67(19)
C5 C6 H6 120.2
C7 C6 H6 120.2
C6 C7 C8 117.46(18)
C6 C7 C14 123.8(2)
C8 C7 C14 118.7(2)
N2 C8 C7 122.48(18)
N2 C8 C9 117.20(15)
C7 C8 C9 120.30(16)
N1 C9 C10 122.71(18)
N1 C9 C8 117.67(14)
C10 C9 C8 119.62(18)
C11 C10 C9 117.5(2)
C11 C10 C15 124.1(2)
C9 C10 C15 118.3(2)
C12 C11 C10 119.91(19)
C12 C11 H11 120.0
C10 C11 H11 120.0
C11 C12 C13 119.3(2)
C11 C12 H12 120.3
C13 C12 H12 120.3
N1 C13 C12 123.0(2)
N1 C13 H13 118.5
C12 C13 H13 118.5
C15 C14 C7 121.3(2)
C15 C14 H14 119.4
C7 C14 H14 119.4
C14 C15 C10 121.7(2)
C14 C15 H15 119.2
C10 C15 H15 119.2
C21 C16 C17 117.52(18)
C21 C16 P1 123.70(15)
C17 C16 P1 118.73(14)
C18 C17 C16 121.27(19)
C18 C17 H17 119.4
C16 C17 H17 119.4
C17 C18 C19 120.1(2)
C17 C18 H18 120.0
C19 C18 H18 120.0
C20 C19 C18 119.6(2)
C20 C19 H19 120.2
C18 C19 H19 120.2
C21 C20 C19 120.4(2)
C21 C20 H20 119.8
C19 C20 H20 119.8
C20 C21 C16 121.15(19)
C20 C21 H21 119.4
C16 C21 H21 119.4
C27 C22 C23 118.30(17)
C27 C22 P1 122.83(14)
C23 C22 P1 118.82(14)
C22 C23 C24 120.53(19)
C22 C23 H23 119.7
C24 C23 H23 119.7
C25 C24 C23 120.5(2)
C25 C24 H24 119.8
C23 C24 H24 119.8
C24 C25 C26 119.7(2)
C24 C25 H25 120.2
C26 C25 H25 120.2
C25 C26 C27 120.2(2)
C25 C26 H26 119.9
C27 C26 H26 119.9
C22 C27 C26 120.8(2)
C22 C27 H27 119.6
C26 C27 H27 119.6
C33 C28 C29 118.79(18)
C33 C28 P1 123.17(16)
C29 C28 P1 117.98(15)
C30 C29 C28 120.6(2)
C30 C29 H29 119.7
C28 C29 H29 119.7
C31 C30 C29 120.2(3)
C31 C30 H30 119.9
C29 C30 H30 119.9
C30 C31 C32 119.8(2)
C30 C31 H31 120.1
C32 C31 H31 120.1
C31 C32 C33 120.7(3)
C31 C32 H32 119.7
C33 C32 H32 119.7
C28 C33 C32 120.0(2)
C28 C33 H33 120.0
C32 C33 H33 120.0
C13 N1 C9 117.47(16)
C13 N1 Mo1 127.39(13)
C9 N1 Mo1 115.00(11)
C4 N2 C8 117.53(15)
C4 N2 Mo1 126.27(12)
C8 N2 Mo1 116.14(11)

loop_
_geom_bond_atom_site_label_1
_geom_bond_atom_site_label_2
_geom_bond_distance
_geom_bond_publ_flag
Mo1 C2 1.933(2) y
Mo1 C3 1.9360(18) y
Mo1 C1 1.9604(18) y
Mo1 N2 2.2304(14) y
Mo1 N1 2.2589(14) y
Mo1 P1 2.5965(5) y
C1 O1 1.154(2) ?
C2 O2 1.163(2) ?
C3 O3 1.175(2) ?
P1 C16 1.8368(19) ?
P1 C22 1.8449(18) ?
P1 C28 1.8483(17) ?
C4 N2 1.332(2) ?
C4 C5 1.393(3) ?
C4 H4 0.9300 ?
C5 C6 1.355(3) ?
C5 H5 0.9300 ?
C6 C7 1.402(3) ?
C6 H6 0.9300 ?
C7 C8 1.411(3) ?
C7 C14 1.428(3) ?
C8 N2 1.369(2) ?
C8 C9 1.426(3) ?
C9 N1 1.366(2) ?
C9 C10 1.415(2) ?
C10 C11 1.397(3) ?
C10 C15 1.441(3) ?
C11 C12 1.360(3) ?
C11 H11 0.9300 ?
C12 C13 1.407(3) ?
C12 H12 0.9300 ?
C13 N1 1.333(2) ?
C13 H13 0.9300 ?
C14 C15 1.339(3) ?
C14 H14 0.9300 ?
C15 H15 0.9300 ?
C16 C21 1.392(2) ?
C16 C17 1.401(3) ?
C17 C18 1.378(3) ?
C17 H17 0.9300 ?
C18 C19 1.382(3) ?
C18 H18 0.9300 ?
C19 C20 1.380(3) ?
C19 H19 0.9300 ?
C20 C21 1.380(3) ?
C20 H20 0.9300 ?
C21 H21 0.9300 ?
C22 C27 1.382(3) ?
C22 C23 1.389(2) ?
C23 C24 1.390(3) ?
C23 H23 0.9300 ?
C24 C25 1.369(3) ?
C24 H24 0.9300 ?
C25 C26 1.372(3) ?
C25 H25 0.9300 ?
C26 C27 1.392(3) ?
C26 H26 0.9300 ?
C27 H27 0.9300 ?
C28 C33 1.379(3) ?
C28 C29 1.395(3) ?
C29 C30 1.393(3) ?
C29 H29 0.9300 ?
C30 C31 1.370(4) ?
C30 H30 0.9300 ?
C31 C32 1.372(4) ?
C31 H31 0.9300 ?
C32 C33 1.405(3) ?
C32 H32 0.9300 ?
C33 H33 0.9300 ?

loop_
_geom_hbond_atom_site_label_D
_geom_hbond_atom_site_label_H
_geom_hbond_atom_site_label_A
_geom_hbond_site_symmetry_A
_geom_hbond_distance_DH
_geom_hbond_distance_HA
_geom_hbond_distance_DA
_geom_hbond_angle_DHA
C5 H5 O2 1_465 0.93 2.34 3.058(3) 134

loop_
_geom_torsion_atom_site_label_1
_geom_torsion_atom_site_label_2
_geom_torsion_atom_site_label_3
_geom_torsion_atom_site_label_4
_geom_torsion
C2 Mo1 P1 C16 -3.87(9)
C3 Mo1 P1 C16 -93.31(9)
N2 Mo1 P1 C16 167.49(7)
N1 Mo1 P1 C16 93.97(7)
C2 Mo1 P1 C22 116.76(10)
C3 Mo1 P1 C22 27.33(9)
N2 Mo1 P1 C22 -71.88(8)
N1 Mo1 P1 C22 -145.40(8)
C2 Mo1 P1 C28 -123.64(10)
C3 Mo1 P1 C28 146.92(9)
N2 Mo1 P1 C28 47.71(8)
N1 Mo1 P1 C28 -25.80(8)
N2 C4 C5 C6 -0.7(3)
C4 C5 C6 C7 0.8(3)
C5 C6 C7 C8 -0.1(3)
C5 C6 C7 C14 179.7(2)
C6 C7 C8 N2 -0.8(3)
C14 C7 C8 N2 179.33(17)
C6 C7 C8 C9 177.72(17)
C14 C7 C8 C9 -2.1(3)
N2 C8 C9 N1 0.4(2)
C7 C8 C9 N1 -178.20(15)
N2 C8 C9 C10 179.80(15)
C7 C8 C9 C10 1.2(2)
N1 C9 C10 C11 0.8(3)
C8 C9 C10 C11 -178.51(17)
N1 C9 C10 C15 -179.60(17)
C8 C9 C10 C15 1.1(3)
C9 C10 C11 C12 0.1(3)
C15 C10 C11 C12 -179.4(2)
C10 C11 C12 C13 -0.8(3)
C11 C12 C13 N1 0.6(3)
C6 C7 C14 C15 -179.0(2)
C8 C7 C14 C15 0.8(3)
C7 C14 C15 C10 1.5(4)
C11 C10 C15 C14 177.1(2)
C9 C10 C15 C14 -2.4(3)
C22 P1 C16 C21 1.63(18)
C28 P1 C16 C21 -104.00(16)
Mo1 P1 C16 C21 130.28(15)
C22 P1 C16 C17 -175.63(14)
C28 P1 C16 C17 78.74(16)
Mo1 P1 C16 C17 -46.98(16)
C21 C16 C17 C18 0.7(3)
P1 C16 C17 C18 178.11(16)
C16 C17 C18 C19 -1.6(3)
C17 C18 C19 C20 1.8(4)
C18 C19 C20 C21 -1.1(4)
C19 C20 C21 C16 0.2(3)
C17 C16 C21 C20 0.1(3)
P1 C16 C21 C20 -177.23(17)
C16 P1 C22 C27 -92.80(19)
C28 P1 C22 C27 14.2(2)
Mo1 P1 C22 C27 140.29(17)
C16 P1 C22 C23 84.52(18)
C28 P1 C22 C23 -168.51(17)
Mo1 P1 C22 C23 -42.39(19)
C27 C22 C23 C24 -0.2(3)
P1 C22 C23 C24 -177.66(18)
C22 C23 C24 C25 -1.3(4)
C23 C24 C25 C26 2.0(4)
C24 C25 C26 C27 -1.2(4)
C23 C22 C27 C26 1.0(4)
P1 C22 C27 C26 178.3(2)
C25 C26 C27 C22 -0.3(4)
C16 P1 C28 C33 -13.0(2)
C22 P1 C28 C33 -119.11(18)
Mo1 P1 C28 C33 112.84(17)
C16 P1 C28 C29 169.78(15)
C22 P1 C28 C29 63.70(16)
Mo1 P1 C28 C29 -64.35(16)
C33 C28 C29 C30 -0.8(3)
P1 C28 C29 C30 176.55(17)
C28 C29 C30 C31 0.7(3)
C29 C30 C31 C32 -0.1(4)
C30 C31 C32 C33 -0.4(4)
C29 C28 C33 C32 0.3(3)
P1 C28 C33 C32 -176.86(19)
C31 C32 C33 C28 0.3(4)
C12 C13 N1 C9 0.3(3)
C12 C13 N1 Mo1 -175.18(14)
C10 C9 N1 C13 -1.0(2)
C8 C9 N1 C13 178.33(15)
C10 C9 N1 Mo1 175.01(13)
C8 C9 N1 Mo1 -5.63(19)
C2 Mo1 N1 C13 3.59(16)
C1 Mo1 N1 C13 89.77(15)
N2 Mo1 N1 C13 -178.39(16)
P1 Mo1 N1 C13 -89.50(14)
C2 Mo1 N1 C9 -171.98(12)
C1 Mo1 N1 C9 -85.79(12)
N2 Mo1 N1 C9 6.04(11)
P1 Mo1 N1 C9 94.93(11)
C5 C4 N2 C8 -0.3(3)
C5 C4 N2 Mo1 176.72(15)
C7 C8 N2 C4 1.0(2)
C9 C8 N2 C4 -177.56(15)
C7 C8 N2 Mo1 -176.28(13)
C9 C8 N2 Mo1 5.13(18)
C3 Mo1 N2 C4 -8.00(15)
C1 Mo1 N2 C4 -88.93(15)
N1 Mo1 N2 C4 177.08(15)
P1 Mo1 N2 C4 88.30(14)
C3 Mo1 N2 C8 169.03(12)
C1 Mo1 N2 C8 88.10(12)
N1 Mo1 N2 C8 -5.88(11)
P1 Mo1 N2 C8 -94.66(11)
